data_2229501
loop_
_publ_author_name
'Cho-Schultz, Sujin'
'Kath, John C.'
'Moore, Curtis'
'Rheingold, Arnold L.'
'Yanovsky, Alex'

_publ_section_title
;
 5-Bromo-3-(indan-1-yloxy)pyridin-2-amine
;
_journal_coeditor_code RZ2555
_journal_issue 3
_journal_name_full 'Acta Crystallographica Section E'
_journal_page_first o650
_journal_paper_doi 10.1107/S1600536811005332
_journal_volume 67
_journal_year 2011
_chemical_formula_iupac 'C14 H13 Br N2 O'
_chemical_formula_moiety 'C14 H13 Br N2 O'
_chemical_formula_sum 'C14 H13 Br N2 O'
_chemical_formula_weight 305.17
_chemical_name_systematic
;
5-Bromo-3-(indan-1-yloxy)pyridin-2-amine
;
_space_group_IT_number 14
_symmetry_cell_setting monoclinic
_symmetry_space_group_name_Hall '-P 2yn'
_symmetry_space_group_name_H-M 'P 1 21/n 1'
_atom_sites_solution_hydrogens geom
_atom_sites_solution_primary direct
_atom_sites_solution_secondary difmap
_audit_creation_method SHELXL-97
_cell_angle_alpha 90.00
_cell_angle_beta 110.678(2)
_cell_angle_gamma 90.00
_cell_formula_units_Z 4
_cell_length_a 11.3944(18)
_cell_length_b 9.4515(15)
_cell_length_c 12.438(2)
_cell_measurement_reflns_used 9797
_cell_measurement_temperature 100(2)
_cell_measurement_theta_max 27.7
_cell_measurement_theta_min 2.8
_cell_volume 1253.2(3)
_computing_cell_refinement 'SAINT (Bruker, 2007)'
_computing_data_collection 'APEX2 (Bruker, 2007)'
_computing_data_reduction 'SAINT (Bruker, 2007)'
_computing_molecular_graphics 'SHELXTL (Sheldrick, 2008)'
_computing_publication_material 'SHELXTL (Sheldrick, 2008)'
_computing_structure_refinement 'SHELXL97 (Sheldrick, 2008)'
_computing_structure_solution 'SHELXS97 (Sheldrick, 2008)'
_diffrn_ambient_temperature 100(2)
_diffrn_measured_fraction_theta_full 1.000
_diffrn_measured_fraction_theta_max 0.939
_diffrn_measurement_device_type 'Bruker APEXII CCD'
_diffrn_measurement_method '\f and \w'
_diffrn_radiation_monochromator graphite
_diffrn_radiation_source 'fine-focus sealed tube'
_diffrn_radiation_type MoK\a
_diffrn_radiation_wavelength 0.71073
_diffrn_reflns_av_R_equivalents 0.046
_diffrn_reflns_av_sigmaI/netI 0.028
_diffrn_reflns_limit_h_max 14
_diffrn_reflns_limit_h_min -15
_diffrn_reflns_limit_k_max 12
_diffrn_reflns_limit_k_min -12
_diffrn_reflns_limit_l_max 15
_diffrn_reflns_limit_l_min -16
_diffrn_reflns_number 23669
_diffrn_reflns_theta_full 25.0
_diffrn_reflns_theta_max 28.3
_diffrn_reflns_theta_min 2.1
_exptl_absorpt_coefficient_mu 3.27
_exptl_absorpt_correction_T_max 0.780
_exptl_absorpt_correction_T_min 0.547
_exptl_absorpt_correction_type multi-scan
_exptl_absorpt_process_details '(SADABS; Bruker, 2001)'
_exptl_crystal_colour colorless
_exptl_crystal_density_diffrn 1.617
_exptl_crystal_density_method 'not measured'
_exptl_crystal_description Block
_exptl_crystal_F_000 616
_exptl_crystal_size_max 0.21
_exptl_crystal_size_mid 0.16
_exptl_crystal_size_min 0.08
_refine_diff_density_max 0.38
_refine_diff_density_min -0.30
_refine_ls_extinction_method none
_refine_ls_goodness_of_fit_ref 1.03
_refine_ls_hydrogen_treatment constr
_refine_ls_matrix_type full
_refine_ls_number_parameters 163
_refine_ls_number_reflns 2942
_refine_ls_number_restraints 0
_refine_ls_restrained_S_all 1.03
_refine_ls_R_factor_all 0.029
_refine_ls_R_factor_gt 0.023
_refine_ls_shift/su_max 0.001
_refine_ls_shift/su_mean 0.000
_refine_ls_structure_factor_coef Fsqd
_refine_ls_weighting_details 'calc w=1/[\s^2^(Fo^2^)+(0.0191P)^2^+0.7815P] where P=(Fo^2^+2Fc^2^)/3'
_refine_ls_weighting_scheme calc
_refine_ls_wR_factor_gt 0.051
_refine_ls_wR_factor_ref 0.054
_reflns_number_gt 2595
_reflns_number_total 2942
_reflns_threshold_expression I>2\s(I)
_cod_data_source_file rz2555.cif
_cod_data_source_block I
_cod_original_sg_symbol_H-M 'P 21/n'
_cod_database_code 2229501
_cod_database_fobs_code 2229501

loop_
_symmetry_equiv_pos_as_xyz
'x, y, z'
'-x+1/2, y+1/2, -z+1/2'
'-x, -y, -z'
'x-1/2, -y-1/2, z-1/2'

loop_
_atom_site_type_symbol
_atom_site_label
_atom_site_fract_x
_atom_site_fract_y
_atom_site_fract_z
_atom_site_U_iso_or_equiv
_atom_site_adp_type
_atom_site_calc_flag
_atom_site_refinement_flags
_atom_site_occupancy
_atom_site_disorder_assembly
_atom_site_disorder_group
Br Br1 1.235622(16) 1.080477(17) 1.070416(15) 0.02063(6) Uani d . 1 . .
O O1 0.95752(11) 0.77404(12) 0.71352(10) 0.0192(3) Uani d . 1 . .
N N1 1.06647(13) 0.68706(14) 1.01301(12) 0.0179(3) Uani d . 1 . .
N N2 0.95112(15) 0.56292(15) 0.84811(13) 0.0227(3) Uani d . 1 . .
H H2NA 0.9477 0.4894 0.8903 0.027 Uiso calc R 1 . .
H H2NB 0.9150 0.5591 0.7729 0.027 Uiso calc R 1 . .
C C1 1.01219(16) 0.68247(17) 0.89913(14) 0.0163(3) Uani d . 1 . .
C C2 1.01793(15) 0.79884(17) 0.82822(14) 0.0165(3) Uani d . 1 . .
C C3 1.08206(16) 0.91835(17) 0.87805(15) 0.0171(3) Uani d . 1 . .
H H3 1.0868 0.9979 0.8331 0.020 Uiso calc R 1 . .
C C4 1.14048(16) 0.91900(16) 0.99797(15) 0.0161(3) Uani d . 1 . .
C C5 1.13089(16) 0.80499(17) 1.06228(15) 0.0180(3) Uani d . 1 . .
H H5 1.1704 0.8086 1.1435 0.022 Uiso calc R 1 . .
C C6 0.95743(16) 0.88611(17) 0.63483(14) 0.0168(3) Uani d . 1 . .
H H6 1.0431 0.9283 0.6559 0.020 Uiso calc R 1 . .
C C7 0.85977(17) 1.00246(18) 0.62819(15) 0.0209(4) Uani d . 1 . .
H H7A 0.8003 0.9696 0.6647 0.025 Uiso calc R 1 . .
H H7B 0.9019 1.0892 0.6681 0.025 Uiso calc R 1 . .
C C8 0.78992(16) 1.03247(17) 0.49914(15) 0.0184(3) Uani d . 1 . .
H H8A 0.6983 1.0385 0.4815 0.022 Uiso calc R 1 . .
H H8B 0.8193 1.1220 0.4759 0.022 Uiso calc R 1 . .
C C9 0.82218(16) 0.90756(16) 0.43914(15) 0.0164(3) Uani d . 1 . .
C C10 0.91601(15) 0.82524(17) 0.51553(14) 0.0163(3) Uani d . 1 . .
C C11 0.96492(16) 0.70772(17) 0.47841(15) 0.0200(4) Uani d . 1 . .
H H11 1.0284 0.6517 0.5316 0.024 Uiso calc R 1 . .
C C12 0.91930(17) 0.67388(18) 0.36230(16) 0.0225(4) Uani d . 1 . .
H H12 0.9523 0.5947 0.3353 0.027 Uiso calc R 1 . .
C C13 0.82497(17) 0.75614(19) 0.28514(15) 0.0224(4) Uani d . 1 . .
H H13 0.7942 0.7322 0.2059 0.027 Uiso calc R 1 . .
C C14 0.77560(17) 0.87233(18) 0.32274(15) 0.0204(4) Uani d . 1 . .
H H14 0.7109 0.9272 0.2699 0.025 Uiso calc R 1 . .

loop_
_atom_site_aniso_label
_atom_site_aniso_U_11
_atom_site_aniso_U_22
_atom_site_aniso_U_33
_atom_site_aniso_U_12
_atom_site_aniso_U_13
_atom_site_aniso_U_23
Br1 0.02147(10) 0.01833(9) 0.01970(10) -0.00397(7) 0.00432(7) -0.00082(6)
O1 0.0247(7) 0.0182(6) 0.0125(6) -0.0039(5) 0.0038(5) 0.0033(4)
N1 0.0195(7) 0.0179(7) 0.0156(7) -0.0011(6) 0.0055(6) 0.0024(5)
N2 0.0298(9) 0.0198(7) 0.0140(7) -0.0074(6) 0.0021(6) 0.0035(6)
C1 0.0150(8) 0.0174(7) 0.0168(8) 0.0007(6) 0.0058(7) 0.0029(6)
C2 0.0149(8) 0.0209(8) 0.0137(8) 0.0019(6) 0.0052(6) 0.0030(6)
C3 0.0178(8) 0.0168(8) 0.0172(9) 0.0013(6) 0.0070(7) 0.0039(6)
C4 0.0141(8) 0.0155(7) 0.0184(8) -0.0002(6) 0.0053(7) -0.0013(6)
C5 0.0187(9) 0.0201(8) 0.0145(8) 0.0009(7) 0.0049(7) 0.0003(6)
C6 0.0195(9) 0.0169(7) 0.0140(8) -0.0022(6) 0.0057(7) 0.0033(6)
C7 0.0257(10) 0.0202(8) 0.0161(9) 0.0025(7) 0.0067(7) 0.0009(7)
C8 0.0184(9) 0.0171(8) 0.0180(9) 0.0002(6) 0.0045(7) 0.0020(6)
C9 0.0170(8) 0.0158(7) 0.0166(8) -0.0037(6) 0.0062(7) 0.0018(6)
C10 0.0159(8) 0.0177(8) 0.0158(8) -0.0032(6) 0.0061(7) 0.0012(6)
C11 0.0179(9) 0.0193(8) 0.0225(9) -0.0002(7) 0.0067(7) 0.0013(7)
C12 0.0233(9) 0.0200(8) 0.0262(10) -0.0048(7) 0.0113(8) -0.0068(7)
C13 0.0256(10) 0.0258(9) 0.0154(9) -0.0086(7) 0.0066(7) -0.0050(7)
C14 0.0213(9) 0.0199(8) 0.0169(9) -0.0040(7) 0.0028(7) 0.0029(7)

loop_
_atom_type_symbol
_atom_type_description
_atom_type_scat_dispersion_real
_atom_type_scat_dispersion_imag
_atom_type_scat_source
C C 0.0033 0.0016 'International Tables Vol C Tables 4.2.6.8 and 6.1.1.4'
H H 0.0000 0.0000 'International Tables Vol C Tables 4.2.6.8 and 6.1.1.4'
N N 0.0061 0.0033 'International Tables Vol C Tables 4.2.6.8 and 6.1.1.4'
O O 0.0106 0.0060 'International Tables Vol C Tables 4.2.6.8 and 6.1.1.4'
Br Br -0.2901 2.4595 'International Tables Vol C Tables 4.2.6.8 and 6.1.1.4'

loop_
_geom_angle_atom_site_label_1
_geom_angle_atom_site_label_2
_geom_angle_atom_site_label_3
_geom_angle_site_symmetry_1
_geom_angle_site_symmetry_3
_geom_angle
_geom_angle_publ_flag
C2 O1 C6 . . 117.49(13) ?
C1 N1 C5 . . 118.79(14) ?
C1 N2 H2NA . . 120.0 ?
C1 N2 H2NB . . 120.0 ?
H2NA N2 H2NB . . 120.0 ?
N1 C1 N2 . . 119.49(15) ?
N1 C1 C2 . . 121.84(15) ?
N2 C1 C2 . . 118.66(15) ?
O1 C2 C3 . . 127.25(15) ?
O1 C2 C1 . . 113.39(14) ?
C3 C2 C1 . . 119.35(15) ?
C2 C3 C4 . . 117.53(15) ?
C2 C3 H3 . . 121.2 ?
C4 C3 H3 . . 121.2 ?
C5 C4 C3 . . 120.80(15) ?
C5 C4 Br1 . . 120.25(13) ?
C3 C4 Br1 . . 118.94(12) ?
N1 C5 C4 . . 121.67(16) ?
N1 C5 H5 . . 119.2 ?
C4 C5 H5 . . 119.2 ?
O1 C6 C10 . . 108.27(13) ?
O1 C6 C7 . . 112.76(14) ?
C10 C6 C7 . . 104.49(14) ?
O1 C6 H6 . . 110.4 ?
C10 C6 H6 . . 110.4 ?
C7 C6 H6 . . 110.4 ?
C8 C7 C6 . . 106.45(14) ?
C8 C7 H7A . . 110.4 ?
C6 C7 H7A . . 110.4 ?
C8 C7 H7B . . 110.4 ?
C6 C7 H7B . . 110.4 ?
H7A C7 H7B . . 108.6 ?
C9 C8 C7 . . 104.11(13) ?
C9 C8 H8A . . 110.9 ?
C7 C8 H8A . . 110.9 ?
C9 C8 H8B . . 110.9 ?
C7 C8 H8B . . 110.9 ?
H8A C8 H8B . . 109.0 ?
C10 C9 C14 . . 119.63(16) ?
C10 C9 C8 . . 111.25(15) ?
C14 C9 C8 . . 129.04(16) ?
C9 C10 C11 . . 121.40(16) ?
C9 C10 C6 . . 110.97(14) ?
C11 C10 C6 . . 127.55(15) ?
C12 C11 C10 . . 118.81(16) ?
C12 C11 H11 . . 120.6 ?
C10 C11 H11 . . 120.6 ?
C11 C12 C13 . . 120.06(16) ?
C11 C12 H12 . . 120.0 ?
C13 C12 H12 . . 120.0 ?
C14 C13 C12 . . 120.92(16) ?
C14 C13 H13 . . 119.5 ?
C12 C13 H13 . . 119.5 ?
C13 C14 C9 . . 119.18(16) ?
C13 C14 H14 . . 120.4 ?
C9 C14 H14 . . 120.4 ?

loop_
_geom_bond_atom_site_label_1
_geom_bond_atom_site_label_2
_geom_bond_site_symmetry_2
_geom_bond_distance
_geom_bond_publ_flag
Br1 C4 . 1.9044(16) ?
O1 C2 . 1.368(2) ?
O1 C6 . 1.4419(19) ?
N1 C1 . 1.331(2) ?
N1 C5 . 1.356(2) ?
N2 C1 . 1.361(2) ?
N2 H2NA . 0.8800 ?
N2 H2NB . 0.8800 ?
C1 C2 . 1.426(2) ?
C2 C3 . 1.369(2) ?
C3 C4 . 1.402(2) ?
C3 H3 . 0.9500 ?
C4 C5 . 1.369(2) ?
C5 H5 . 0.9500 ?
C6 C10 . 1.504(2) ?
C6 C7 . 1.546(2) ?
C6 H6 . 1.0000 ?
C7 C8 . 1.545(2) ?
C7 H7A . 0.9900 ?
C7 H7B . 0.9900 ?
C8 C9 . 1.510(2) ?
C8 H8A . 0.9900 ?
C8 H8B . 0.9900 ?
C9 C10 . 1.391(2) ?
C9 C14 . 1.395(2) ?
C10 C11 . 1.393(2) ?
C11 C12 . 1.388(3) ?
C11 H11 . 0.9500 ?
C12 C13 . 1.397(3) ?
C12 H12 . 0.9500 ?
C13 C14 . 1.388(3) ?
C13 H13 . 0.9500 ?
C14 H14 . 0.9500 ?

loop_
_geom_hbond_atom_site_label_D
_geom_hbond_atom_site_label_H
_geom_hbond_atom_site_label_A
_geom_hbond_site_symmetry_A
_geom_hbond_distance_DH
_geom_hbond_distance_HA
_geom_hbond_distance_DA
_geom_hbond_angle_DHA
N2 H2NA N1 3_767 0.88 2.10 2.975(2) 178
